data_1565338
loop_
_publ_author_name
'Shen, Chong'
'Cheng, Xiang'
'Wei, Liang'
'Wang, Ruo-Qing'
'Wang, Chun-Jiang'

_publ_section_title
;
 Stereodivergent Synthesis via Iridium-Catalyzed Asymmetric Double Allylic
 Alkylation of Cyanoacetate
;
_journal_name_full 'Chemical Science'
_journal_paper_doi 10.1039/D1SC06115A
_journal_year 2021
_chemical_absolute_configuration ad
_chemical_formula_moiety 'C25 H25 Br2 N O2'
_chemical_formula_sum 'C25 H25 Br2 N O2'
_chemical_formula_weight 531.28
_space_group_crystal_system monoclinic
_space_group_IT_number 4
_space_group_name_Hall 'P 2yb'
_space_group_name_H-M_alt 'P 1 21 1'
_atom_sites_solution_hydrogens geom
_atom_sites_solution_primary dual
_audit_creation_date 2020-11-24
_audit_creation_method
;
Olex2 1.3
(compiled Nov 21 2019 18:26:39 for OlexSys, GUI svn.r6003)
;
_audit_update_record
;
2021-07-14 deposited with the CCDC.	2021-11-19 downloaded from the CCDC.
;
_cell_angle_alpha 90
_cell_angle_beta 112.4700(10)
_cell_angle_gamma 90
_cell_formula_units_Z 2
_cell_length_a 10.68950(10)
_cell_length_b 11.14220(10)
_cell_length_c 10.92190(10)
_cell_measurement_reflns_used 23537
_cell_measurement_temperature 100.01(10)
_cell_measurement_theta_max 73.4640
_cell_measurement_theta_min 3.9590
_cell_volume 1202.09(2)
_computing_cell_refinement 'CrysAlisPro 1.171.39.28b (Rigaku OD, 2015)'
_computing_data_collection 'CrysAlisPro 1.171.39.28b (Rigaku OD, 2015)'
_computing_data_reduction 'CrysAlisPro 1.171.39.28b (Rigaku OD, 2015)'
_computing_molecular_graphics 'Olex2 1.3 (Dolomanov et al., 2009)'
_computing_publication_material 'Olex2 1.3 (Dolomanov et al., 2009)'
_computing_structure_refinement 'SHELXL 2018/3 (Sheldrick, 2015)'
_computing_structure_solution 'SHELXT 2014/5 (Sheldrick, 2014)'
_diffrn_ambient_environment N~2~
_diffrn_ambient_temperature 100.01(10)
_diffrn_detector 'CCD plate'
_diffrn_measured_fraction_theta_full 1.000
_diffrn_measured_fraction_theta_max 0.996
_diffrn_measurement_details
;
List of Runs (angles in degrees, time in seconds):

  # Type    Start    End  Width  t~exp~   \w     \q     \k     \f   Frames
#--------------------------------------------------------------------------
  1  \w     34.00  89.00   0.50    0.50    --    0.00  32.00-142.00  110
  2  \w    -12.00  20.00   0.50    0.50    --    0.00  32.00-142.00   64
  3  \w     32.00  58.00   0.50    0.50    --   94.60 -32.00  58.00   52
  4  \w    107.00 146.00   0.50    0.50    --   94.60  32.00-142.00   78
  5  \w    -54.00 -16.00   0.50    0.50    --    0.00 -32.00  58.00   76
  6  \w    -12.00  13.00   0.50    0.50    --    0.00 -32.00  58.00   50
  7  \w     73.00 120.00   0.50    0.50    --   32.00  72.00 -45.98   94
  8  \w      6.00  47.00   0.50    0.50    --   32.00  72.00 -45.98   82
  9  \w     10.00  61.00   0.50    0.50    --   36.00  72.00 170.83  102
 10  \w      1.00  61.00   0.50    0.50    --   44.00 -38.00 -16.74  120
 11  \w    -44.00  -3.00   0.50    0.50    --   44.00 -38.00 -16.74   82
 12  \w     29.00  54.00   0.50    0.50    --   52.00  73.00-118.99   50
 13  \w     25.00  83.00   0.50    0.50    --   52.00  72.00  24.57  116
 14  \w     32.00  79.00   0.50    0.50    --   60.00  75.00 -69.87   94
 15  \w     36.00  61.00   0.50    0.50    --   64.00  74.00 -35.59   50
 16  \w     37.00  73.00   0.50    0.50    --   64.00  75.00  69.04   72
 17  \w     36.00  67.00   0.50    0.50    --   64.00  75.00 178.18   62
 18  \w     41.00  75.00   0.50    0.50    --   68.00  75.00-114.22   68
 19  \w     40.00  65.00   0.50    0.50    --   68.00  74.00 135.23   50
 20  \w     40.00  77.00   0.50    0.50    --   68.00  74.00  35.97   74
 21  \w     41.00  69.00   0.50    0.50    --   68.00  75.00 -19.38   56
 22  \w     40.00  72.00   0.50    0.50    --   68.00  75.00-151.53   64
 23  \w     44.00  69.00   0.50    0.50    --   72.00  75.00  89.21   50
 24  \w     45.00  73.00   0.50    0.50    --   72.00  75.00 105.88   56
 25  \w    126.00 157.00   0.50    0.50    --   72.00  74.00 -41.94   62
 26  \w     46.00  71.00   0.50    0.50    --   72.00  74.00 -41.94   50
 27  \w    100.00 165.00   0.50    0.50    --   76.00  75.00   1.94  130
 28  \w     49.00  76.00   0.50    0.50    --   76.00  75.00   1.94   54
 29  \w     61.00 107.00   0.50    0.50    --   84.00  67.00 158.60   92
 30  \w    136.00 172.00   0.50    0.50    --   94.60  61.00 120.00   72
 31  \w     73.00  99.00   0.50    0.50    --   94.60 -77.00 -90.00   52
 32  \w      5.00  69.00   0.50    0.50    --   94.60 -77.00 -90.00  128
 33  \w     71.00 128.00   0.50    0.50    --   94.60  61.00 120.00  114
 34  \w      7.00  36.00   0.50    0.50    --   94.60 -82.00 150.00   58
 35  \w      5.00  39.00   0.50    0.50    --   94.60 -82.00-150.00   68
 36  \w     73.00 164.00   0.50    0.50    --   94.60  58.00 -59.67  182
 37  \w     67.00 183.00   0.50    0.50    --   94.60  72.00-104.35  232
 38  \w     98.00 126.00   0.50    0.50    --   94.60 -82.00   0.00   56
 39  \w     71.00 182.00   0.50    0.50    --   94.60  61.00  60.00  222
 40  \w      8.00 125.00   0.50    0.50    --   94.60 -82.00 -30.00  234
 41  \w     74.00 125.00   0.50    0.50    --   94.60 -82.00  60.00  102
 42  \w     72.00 115.00   0.50    0.50    --   94.60  61.00   0.00   86
 43  \w     63.00 109.00   0.50    0.50    --   94.60 -61.00 150.00   92
 44  \w     30.00  56.00   0.50    0.50    --   94.60 -61.00 150.00   52
 45  \w     71.00 169.00   0.50    0.50    --   94.60  59.00-123.34  196
 46  \w    127.00 152.00   0.50    0.50    --   94.60  61.00  90.00   50
 47  \w     74.00 112.00   0.50    0.50    --   94.60  61.00  90.00   76
 48  \w     78.00 154.00   0.50    0.50    --   94.60  30.00  30.00  152
 49  \w     71.00 168.00   0.50    0.50    --   94.60  61.00-150.00  194
 50  \w     42.00  68.00   0.50    0.50    --   94.60 -82.00  60.00   52
 51  \w     80.00 113.00   0.50    0.50    --   94.60  77.00 -60.00   66
 52  \w      5.00  94.00   0.50    0.50    --   94.60 -82.00   0.00  178
 53  \w     73.00 178.00   0.50    0.50    --   94.60  61.00-180.00  210
 54  \w     72.00 121.00   0.50    0.50    --   94.60  56.00 151.60   98
 55  \w     71.00 117.00   0.50    0.50    --   94.60  61.00  30.00   92
 56  \w     42.00 122.00   0.50    0.50    --   94.60 -82.00 150.00  160
 57  \w     93.00 120.00   0.50    0.50    --   94.60 -82.00-150.00   54
 58  \w    151.00 176.00   0.50    0.50    --   94.60  61.00   0.00   50
;
_diffrn_measurement_device 'four-circle diffractometer'
_diffrn_measurement_device_type 'XtaLAB AFC12 (RINC): Kappa single'
_diffrn_measurement_method '\w scans'
_diffrn_orient_matrix_type 'CrysAlisPro convention (1999,Acta A55,543-557)'
_diffrn_orient_matrix_UB_11 -0.1276797000
_diffrn_orient_matrix_UB_12 -0.0426494000
_diffrn_orient_matrix_UB_13 0.0205558000
_diffrn_orient_matrix_UB_21 -0.0880240000
_diffrn_orient_matrix_UB_22 0.0382976000
_diffrn_orient_matrix_UB_23 -0.1425905000
_diffrn_orient_matrix_UB_31 0.0165371000
_diffrn_orient_matrix_UB_32 -0.1258307000
_diffrn_orient_matrix_UB_33 -0.0503819000
_diffrn_radiation_monochromator graphite
_diffrn_radiation_probe x-ray
_diffrn_radiation_type 'Cu K\a'
_diffrn_radiation_wavelength 1.54184
_diffrn_reflns_av_R_equivalents 0.0288
_diffrn_reflns_av_unetI/netI 0.0140
_diffrn_reflns_Laue_measured_fraction_full 1.000
_diffrn_reflns_Laue_measured_fraction_max 0.996
_diffrn_reflns_limit_h_max 13
_diffrn_reflns_limit_h_min -13
_diffrn_reflns_limit_k_max 13
_diffrn_reflns_limit_k_min -13
_diffrn_reflns_limit_l_max 13
_diffrn_reflns_limit_l_min -13
_diffrn_reflns_number 26178
_diffrn_reflns_point_group_measured_fraction_full 0.997
_diffrn_reflns_point_group_measured_fraction_max 0.980
_diffrn_reflns_theta_full 67.684
_diffrn_reflns_theta_max 73.796
_diffrn_reflns_theta_min 4.381
_diffrn_source 'fine-focus sealed X-ray tube'
_diffrn_source_type 'Enhance (Cu) X-ray Source'
_exptl_absorpt_coefficient_mu 4.433
_exptl_absorpt_correction_T_max 1.00000
_exptl_absorpt_correction_T_min 0.50697
_exptl_absorpt_correction_type multi-scan
_exptl_absorpt_process_details
;
CrysAlisPro 1.171.39.28b (Rigaku Oxford Diffraction, 2015)
Empirical absorption correction using spherical harmonics,
 implemented in SCALE3 ABSPACK scaling algorithm.
;
_exptl_crystal_colour 'clear colourless'
_exptl_crystal_colour_lustre clear
_exptl_crystal_colour_primary colourless
_exptl_crystal_density_diffrn 1.468
_exptl_crystal_description block
_exptl_crystal_F_000 536
_exptl_crystal_size_max 0.3
_exptl_crystal_size_mid 0.15
_exptl_crystal_size_min 0.1
_refine_diff_density_max 0.224
_refine_diff_density_min -0.497
_refine_diff_density_rms 0.056
_refine_ls_abs_structure_details
;
 Flack x determined using 2190 quotients [(I+)-(I-)]/[(I+)+(I-)]
 (Parsons, Flack and Wagner, Acta Cryst. B69 (2013) 249-259).
;
_refine_ls_abs_structure_Flack -0.016(6)
_refine_ls_extinction_method none
_refine_ls_goodness_of_fit_ref 1.067
_refine_ls_hydrogen_treatment constr
_refine_ls_matrix_type full
_refine_ls_number_parameters 274
_refine_ls_number_reflns 4773
_refine_ls_number_restraints 1
_refine_ls_restrained_S_all 1.067
_refine_ls_R_factor_all 0.0193
_refine_ls_R_factor_gt 0.0192
_refine_ls_shift/su_max 0.001
_refine_ls_shift/su_mean 0.000
_refine_ls_structure_factor_coef Fsqd
_refine_ls_weighting_details 'w=1/[\s^2^(Fo^2^)+(0.0280P)^2^+0.5140P] where P=(Fo^2^+2Fc^2^)/3'
_refine_ls_weighting_scheme calc
_refine_ls_wR_factor_gt 0.0498
_refine_ls_wR_factor_ref 0.0498
_reflns_Friedel_coverage 0.868
_reflns_Friedel_fraction_full 0.994
_reflns_Friedel_fraction_max 0.963
_reflns_number_gt 4759
_reflns_number_total 4773
_reflns_threshold_expression 'I > 2\s(I)'
_cod_data_source_file d1sc06115a2.cif
_cod_data_source_block 20201124_sc-13-56a
_cod_database_code 1565338
_shelx_shelxl_version_number 2018/3
_shelx_space_group_comment
;
The symmetry employed for this shelxl refinement is uniquely defined
by the following loop, which should always be used as a source of
symmetry information in preference to the above space-group names.
They are only intended as comments.
;
_shelx_estimated_absorpt_t_max 0.666
_shelx_estimated_absorpt_t_min 0.350
_reflns_odcompleteness_completeness 100.00
_reflns_odcompleteness_iscentric 1
_reflns_odcompleteness_theta 66.97
_olex2_refinement_description
;
1. Fixed Uiso
 At 1.2 times of:
  All C(H) groups, All C(H,H) groups
 At 1.5 times of:
  All C(H,H,H) groups
2.a Ternary CH refined with riding coordinates:
 C00G(H00G), C00H(H00H)
2.b Aromatic/amide H refined with riding coordinates:
 C007(H007), C00C(H00C), C00D(H00D), C00I(H00I), C00J(H00J), C00M(H00M),
 C00R(H00U), C00S(H00V), C00T(H00W), C00U(H00X)
2.c X=CH2 refined with riding coordinates:
 C006(H00A,H00B), C00Q(H00S,H00T)
2.d Idealised Me refined as rotating group:
 C00N(H00E,H00F,H00K), C00O(H00L,H00N,H00O), C00P(H00P,H00Q,H00R)
;
_olex2_submission_special_instructions 'No special instructions were received'
_oxdiff_exptl_absorpt_empirical_details
;
Empirical correction (ABSPACK) includes:
- Absorption correction using spherical harmonics
- Frame scaling
;
_oxdiff_exptl_absorpt_empirical_full_max 1.714
_oxdiff_exptl_absorpt_empirical_full_min 0.700

loop_
_space_group_symop_operation_xyz
'x, y, z'
'-x, y+1/2, -z'

loop_
_atom_site_label
_atom_site_type_symbol
_atom_site_fract_x
_atom_site_fract_y
_atom_site_fract_z
_atom_site_U_iso_or_equiv
_atom_site_adp_type
_atom_site_occupancy
_atom_site_site_symmetry_order
_atom_site_calc_flag
_atom_site_refinement_flags_posn
_atom_site_refinement_flags_adp
_atom_site_refinement_flags_occupancy
_atom_site_disorder_assembly
_atom_site_disorder_group
Br01 Br 0.89260(3) 0.85670(3) 0.37961(3) 0.02832(8) Uani 1 1 d . . . . .
Br02 Br -0.06464(3) 0.14327(3) 0.20618(3) 0.03181(9) Uani 1 1 d . . . . .
O003 O 0.41482(18) 0.43357(16) 0.13953(17) 0.0162(4) Uani 1 1 d . . . . .
O004 O 0.42139(19) 0.31684(16) 0.31250(18) 0.0178(4) Uani 1 1 d . . . . .
N005 N 0.3594(2) 0.7176(2) 0.1694(2) 0.0204(5) Uani 1 1 d . . . . .
C006 C 0.5783(3) 0.4998(3) 0.6836(3) 0.0257(6) Uani 1 1 d . . . . .
H00A H 0.573218 0.580056 0.704695 0.031 Uiso 1 1 calc R U . . .
H00B H 0.596501 0.441258 0.748876 0.031 Uiso 1 1 calc R U . . .
C007 C 0.1081(2) 0.3472(3) 0.2715(2) 0.0174(5) Uani 1 1 d . . . . .
H007 H 0.157506 0.303349 0.346945 0.021 Uiso 1 1 calc R U . . .
C008 C 0.3761(2) 0.6325(2) 0.2339(2) 0.0140(5) Uani 1 1 d . . . . .
C009 C -0.0072(3) 0.2984(3) 0.1753(3) 0.0211(5) Uani 1 1 d . . . . .
C00A C 0.6510(2) 0.5760(2) 0.4118(2) 0.0151(5) Uani 1 1 d . . . . .
C00B C 0.1492(2) 0.4623(2) 0.2542(2) 0.0166(5) Uani 1 1 d . . . . .
C00C C 0.5596(3) 0.4690(2) 0.5614(3) 0.0176(5) Uani 1 1 d . . . . .
H00C H 0.565031 0.388337 0.542253 0.021 Uiso 1 1 calc R U . . .
C00D C 0.2360(2) 0.6324(3) 0.4152(3) 0.0195(5) Uani 1 1 d . . . . .
H00D H 0.211349 0.697751 0.357969 0.023 Uiso 1 1 calc R U . . .
C00E C 0.4195(3) 0.3339(2) 0.0491(2) 0.0202(5) Uani 1 1 d . . . . .
C00F C 0.4135(2) 0.4123(2) 0.2588(2) 0.0137(5) Uani 1 1 d . . . . .
C00G C 0.2724(2) 0.5161(2) 0.3656(2) 0.0150(5) Uani 1 1 d . . . . .
H00G H 0.298656 0.459227 0.439659 0.018 Uiso 1 1 calc R U . . .
C00H C 0.5295(2) 0.5603(2) 0.4507(2) 0.0136(5) Uani 1 1 d . . . . .
H00H H 0.514000 0.637513 0.485462 0.016 Uiso 1 1 calc R U . . .
C00I C 0.7013(2) 0.6906(2) 0.4075(2) 0.0160(5) Uani 1 1 d . . . . .
H00I H 0.660280 0.757863 0.426378 0.019 Uiso 1 1 calc R U . . .
C00J C 0.7134(3) 0.4775(3) 0.3813(3) 0.0213(5) Uani 1 1 d . . . . .
H00J H 0.681065 0.400725 0.385481 0.026 Uiso 1 1 calc R U . . .
C00K C 0.8145(3) 0.7025(3) 0.3743(3) 0.0197(5) Uani 1 1 d . . . . .
C00L C 0.3981(2) 0.5303(2) 0.3252(2) 0.0133(5) Uani 1 1 d . . . . .
C00M C -0.0821(3) 0.3600(3) 0.0611(3) 0.0262(6) Uani 1 1 d . . . . .
H00M H -0.159098 0.326062 -0.002280 0.031 Uiso 1 1 calc R U . . .
C00N C 0.4219(3) 0.4046(3) -0.0692(3) 0.0276(6) Uani 1 1 d . . . . .
H00E H 0.342848 0.454471 -0.103506 0.041 Uiso 1 1 calc R U . . .
H00F H 0.422787 0.349890 -0.136791 0.041 Uiso 1 1 calc R U . . .
H00K H 0.501532 0.453863 -0.041919 0.041 Uiso 1 1 calc R U . . .
C00O C 0.5482(3) 0.2614(3) 0.1120(3) 0.0246(6) Uani 1 1 d . . . . .
H00L H 0.624821 0.314421 0.140143 0.037 Uiso 1 1 calc R U . . .
H00N H 0.555894 0.205378 0.048472 0.037 Uiso 1 1 calc R U . . .
H00O H 0.545439 0.218557 0.187152 0.037 Uiso 1 1 calc R U . . .
C00P C 0.2911(3) 0.2602(3) 0.0134(3) 0.0288(6) Uani 1 1 d . . . . .
H00P H 0.289991 0.221213 0.091423 0.043 Uiso 1 1 calc R U . . .
H00Q H 0.288233 0.200791 -0.051241 0.043 Uiso 1 1 calc R U . . .
H00R H 0.213733 0.311915 -0.022446 0.043 Uiso 1 1 calc R U . . .
C00Q C 0.2376(3) 0.6455(3) 0.5359(3) 0.0271(6) Uani 1 1 d . . . . .
H00S H 0.261946 0.581417 0.594937 0.032 Uiso 1 1 calc R U . . .
H00T H 0.214373 0.718897 0.561993 0.032 Uiso 1 1 calc R U . . .
C00R C 0.8744(3) 0.6051(3) 0.3413(3) 0.0258(6) Uani 1 1 d . . . . .
H00U H 0.948245 0.615264 0.317056 0.031 Uiso 1 1 calc R U . . .
C00S C 0.0753(3) 0.5252(3) 0.1394(3) 0.0223(6) Uani 1 1 d . . . . .
H00V H 0.102341 0.601902 0.126312 0.027 Uiso 1 1 calc R U . . .
C00T C -0.0396(3) 0.4734(3) 0.0434(3) 0.0282(6) Uani 1 1 d . . . . .
H00W H -0.088057 0.515966 -0.033460 0.034 Uiso 1 1 calc R U . . .
C00U C 0.8232(3) 0.4922(3) 0.3447(3) 0.0270(6) Uani 1 1 d . . . . .
H00X H 0.862507 0.425600 0.322357 0.032 Uiso 1 1 calc R U . . .

loop_
_atom_site_aniso_label
_atom_site_aniso_U_11
_atom_site_aniso_U_22
_atom_site_aniso_U_33
_atom_site_aniso_U_23
_atom_site_aniso_U_13
_atom_site_aniso_U_12
Br01 0.02359(14) 0.03297(17) 0.02963(14) 0.00191(13) 0.01153(11) -0.01077(12)
Br02 0.03448(16) 0.02789(16) 0.03671(16) -0.01058(13) 0.01769(13) -0.01606(13)
O003 0.0204(9) 0.0165(9) 0.0134(8) -0.0001(7) 0.0082(7) 0.0020(7)
O004 0.0220(9) 0.0151(9) 0.0174(8) -0.0006(7) 0.0087(7) 0.0002(7)
N005 0.0174(10) 0.0224(12) 0.0214(11) 0.0030(9) 0.0073(9) 0.0019(9)
C006 0.0367(16) 0.0221(14) 0.0184(14) 0.0038(11) 0.0107(12) 0.0015(11)
C007 0.0161(11) 0.0209(13) 0.0176(10) -0.0031(11) 0.0090(9) -0.0038(10)
C008 0.0105(10) 0.0151(12) 0.0158(10) -0.0014(10) 0.0043(8) 0.0004(10)
C009 0.0213(13) 0.0233(14) 0.0242(13) -0.0077(11) 0.0149(11) -0.0068(10)
C00A 0.0115(11) 0.0199(12) 0.0123(10) 0.0002(9) 0.0026(9) 0.0011(10)
C00B 0.0127(11) 0.0209(13) 0.0174(12) -0.0020(10) 0.0071(9) -0.0011(10)
C00C 0.0173(12) 0.0156(12) 0.0183(12) 0.0001(10) 0.0050(10) -0.0011(10)
C00D 0.0134(11) 0.0199(13) 0.0267(12) -0.0042(11) 0.0093(9) -0.0026(10)
C00E 0.0271(13) 0.0192(14) 0.0156(11) -0.0035(10) 0.0098(10) 0.0019(11)
C00F 0.0098(10) 0.0174(12) 0.0142(11) -0.0012(9) 0.0049(9) -0.0001(9)
C00G 0.0131(11) 0.0176(12) 0.0152(11) -0.0007(9) 0.0066(9) -0.0011(9)
C00H 0.0121(11) 0.0135(11) 0.0139(11) -0.0006(9) 0.0037(9) 0.0002(9)
C00I 0.0141(11) 0.0202(12) 0.0128(11) -0.0011(9) 0.0042(9) 0.0010(9)
C00J 0.0159(12) 0.0211(13) 0.0264(13) -0.0039(11) 0.0075(11) 0.0008(10)
C00K 0.0151(12) 0.0281(15) 0.0154(12) 0.0007(11) 0.0054(10) -0.0043(11)
C00L 0.0117(10) 0.0140(12) 0.0142(11) 0.0012(9) 0.0050(9) 0.0000(9)
C00M 0.0166(11) 0.0391(16) 0.0208(12) -0.0084(13) 0.0049(9) -0.0082(13)
C00N 0.0370(16) 0.0311(16) 0.0180(13) -0.0001(11) 0.0141(12) 0.0045(12)
C00O 0.0312(15) 0.0241(14) 0.0219(13) -0.0021(11) 0.0139(11) 0.0076(12)
C00P 0.0331(15) 0.0303(16) 0.0214(13) -0.0111(12) 0.0088(12) -0.0080(13)
C00Q 0.0254(13) 0.0288(14) 0.0327(14) -0.0133(14) 0.0175(11) -0.0082(13)
C00R 0.0143(11) 0.0423(18) 0.0220(13) -0.0050(12) 0.0085(10) -0.0007(11)
C00S 0.0177(12) 0.0274(15) 0.0206(13) 0.0020(11) 0.0061(10) -0.0034(11)
C00T 0.0183(13) 0.0409(17) 0.0208(13) 0.0037(12) 0.0022(11) -0.0021(12)
C00U 0.0160(13) 0.0344(17) 0.0319(15) -0.0094(13) 0.0106(12) 0.0045(11)

loop_
_atom_type_symbol
_atom_type_description
_atom_type_scat_dispersion_real
_atom_type_scat_dispersion_imag
_atom_type_scat_source
C C 0.0181 0.0091 'International Tables Vol C Tables 4.2.6.8 and 6.1.1.4'
H H 0.0000 0.0000 'International Tables Vol C Tables 4.2.6.8 and 6.1.1.4'
Br Br -0.6763 1.2805 'International Tables Vol C Tables 4.2.6.8 and 6.1.1.4'
N N 0.0311 0.0180 'International Tables Vol C Tables 4.2.6.8 and 6.1.1.4'
O O 0.0492 0.0322 'International Tables Vol C Tables 4.2.6.8 and 6.1.1.4'

loop_
_geom_angle_atom_site_label_1
_geom_angle_atom_site_label_2
_geom_angle_atom_site_label_3
_geom_angle
_geom_angle_site_symmetry_1
_geom_angle_site_symmetry_3
_geom_angle_publ_flag
C00F O003 C00E 121.9(2) . . ?
H00A C006 H00B 120.0 . . ?
C00C C006 H00A 120.0 . . ?
C00C C006 H00B 120.0 . . ?
C009 C007 H007 120.2 . . ?
C009 C007 C00B 119.6(2) . . ?
C00B C007 H007 120.2 . . ?
N005 C008 C00L 175.3(3) . . ?
C007 C009 Br02 118.3(2) . . ?
C00M C009 Br02 119.8(2) . . ?
C00M C009 C007 121.9(3) . . ?
C00I C00A C00H 119.8(2) . . ?
C00J C00A C00H 120.9(2) . . ?
C00J C00A C00I 119.3(2) . . ?
C007 C00B C00G 118.2(2) . . ?
C00S C00B C007 119.2(2) . . ?
C00S C00B C00G 122.6(2) . . ?
C006 C00C H00C 118.8 . . ?
C006 C00C C00H 122.5(3) . . ?
C00H C00C H00C 118.8 . . ?
C00G C00D H00D 118.5 . . ?
C00Q C00D H00D 118.5 . . ?
C00Q C00D C00G 123.1(3) . . ?
O003 C00E C00N 101.0(2) . . ?
O003 C00E C00O 110.5(2) . . ?
O003 C00E C00P 108.4(2) . . ?
C00O C00E C00N 110.7(2) . . ?
C00O C00E C00P 113.8(2) . . ?
C00P C00E C00N 111.7(2) . . ?
O003 C00F C00L 110.7(2) . . ?
O004 C00F O003 127.7(2) . . ?
O004 C00F C00L 121.7(2) . . ?
C00B C00G H00G 106.9 . . ?
C00B C00G C00L 112.50(19) . . ?
C00D C00G C00B 111.0(2) . . ?
C00D C00G H00G 106.9 . . ?
C00D C00G C00L 112.2(2) . . ?
C00L C00G H00G 106.9 . . ?
C00A C00H H00H 107.2 . . ?
C00A C00H C00L 110.67(19) . . ?
C00C C00H C00A 110.9(2) . . ?
C00C C00H H00H 107.2 . . ?
C00C C00H C00L 113.4(2) . . ?
C00L C00H H00H 107.2 . . ?
C00A C00I H00I 120.7 . . ?
C00A C00I C00K 118.7(2) . . ?
C00K C00I H00I 120.7 . . ?
C00A C00J H00J 119.6 . . ?
C00U C00J C00A 120.8(3) . . ?
C00U C00J H00J 119.6 . . ?
C00I C00K Br01 119.5(2) . . ?
C00R C00K Br01 118.5(2) . . ?
C00R C00K C00I 122.0(3) . . ?
C008 C00L C00F 111.0(2) . . ?
C008 C00L C00G 109.6(2) . . ?
C008 C00L C00H 106.44(19) . . ?
C00F C00L C00G 107.6(2) . . ?
C00F C00L C00H 111.69(19) . . ?
C00G C00L C00H 110.47(19) . . ?
C009 C00M H00M 120.9 . . ?
C009 C00M C00T 118.3(3) . . ?
C00T C00M H00M 120.9 . . ?
C00E C00N H00E 109.5 . . ?
C00E C00N H00F 109.5 . . ?
C00E C00N H00K 109.5 . . ?
H00E C00N H00F 109.5 . . ?
H00E C00N H00K 109.5 . . ?
H00F C00N H00K 109.5 . . ?
C00E C00O H00L 109.5 . . ?
C00E C00O H00N 109.5 . . ?
C00E C00O H00O 109.5 . . ?
H00L C00O H00N 109.5 . . ?
H00L C00O H00O 109.5 . . ?
H00N C00O H00O 109.5 . . ?
C00E C00P H00P 109.5 . . ?
C00E C00P H00Q 109.5 . . ?
C00E C00P H00R 109.5 . . ?
H00P C00P H00Q 109.5 . . ?
H00P C00P H00R 109.5 . . ?
H00Q C00P H00R 109.5 . . ?
C00D C00Q H00S 120.0 . . ?
C00D C00Q H00T 120.0 . . ?
H00S C00Q H00T 120.0 . . ?
C00K C00R H00U 120.6 . . ?
C00U C00R C00K 118.9(2) . . ?
C00U C00R H00U 120.6 . . ?
C00B C00S H00V 119.9 . . ?
C00B C00S C00T 120.1(3) . . ?
C00T C00S H00V 119.9 . . ?
C00M C00T C00S 120.9(3) . . ?
C00M C00T H00W 119.5 . . ?
C00S C00T H00W 119.5 . . ?
C00J C00U H00X 119.8 . . ?
C00R C00U C00J 120.3(3) . . ?
C00R C00U H00X 119.8 . . ?

loop_
_geom_bond_atom_site_label_1
_geom_bond_atom_site_label_2
_geom_bond_distance
_geom_bond_site_symmetry_2
_geom_bond_publ_flag
Br01 C00K 1.901(3) . ?
Br02 C009 1.906(3) . ?
O003 C00E 1.499(3) . ?
O003 C00F 1.329(3) . ?
O004 C00F 1.202(3) . ?
N005 C008 1.154(4) . ?
C006 H00A 0.9300 . ?
C006 H00B 0.9300 . ?
C006 C00C 1.318(4) . ?
C007 H007 0.9300 . ?
C007 C009 1.389(4) . ?
C007 C00B 1.392(4) . ?
C008 C00L 1.473(3) . ?
C009 C00M 1.380(4) . ?
C00A C00H 1.523(3) . ?
C00A C00I 1.393(4) . ?
C00A C00J 1.390(4) . ?
C00B C00G 1.533(3) . ?
C00B C00S 1.389(4) . ?
C00C H00C 0.9300 . ?
C00C C00H 1.517(3) . ?
C00D H00D 0.9300 . ?
C00D C00G 1.511(4) . ?
C00D C00Q 1.321(4) . ?
C00E C00N 1.522(4) . ?
C00E C00O 1.515(4) . ?
C00E C00P 1.517(4) . ?
C00F C00L 1.541(3) . ?
C00G H00G 0.9800 . ?
C00G C00L 1.574(3) . ?
C00H H00H 0.9800 . ?
C00H C00L 1.579(3) . ?
C00I H00I 0.9300 . ?
C00I C00K 1.395(4) . ?
C00J H00J 0.9300 . ?
C00J C00U 1.388(4) . ?
C00K C00R 1.378(4) . ?
C00M H00M 0.9300 . ?
C00M C00T 1.381(5) . ?
C00N H00E 0.9600 . ?
C00N H00F 0.9600 . ?
C00N H00K 0.9600 . ?
C00O H00L 0.9600 . ?
C00O H00N 0.9600 . ?
C00O H00O 0.9600 . ?
C00P H00P 0.9600 . ?
C00P H00Q 0.9600 . ?
C00P H00R 0.9600 . ?
C00Q H00S 0.9300 . ?
C00Q H00T 0.9300 . ?
C00R H00U 0.9300 . ?
C00R C00U 1.377(5) . ?
C00S H00V 0.9300 . ?
C00S C00T 1.399(4) . ?
C00T H00W 0.9300 . ?
C00U H00X 0.9300 . ?

loop_
_geom_torsion_atom_site_label_1
_geom_torsion_atom_site_label_2
_geom_torsion_atom_site_label_3
_geom_torsion_atom_site_label_4
_geom_torsion
_geom_torsion_site_symmetry_1
_geom_torsion_site_symmetry_2
_geom_torsion_site_symmetry_3
_geom_torsion_site_symmetry_4
_geom_torsion_publ_flag
Br01 C00K C00R C00U 176.3(2) . . . . ?
Br02 C009 C00M C00T 178.4(2) . . . . ?
O003 C00F C00L C008 5.4(3) . . . . ?
O003 C00F C00L C00G 125.3(2) . . . . ?
O003 C00F C00L C00H -113.2(2) . . . . ?
O004 C00F C00L C008 -173.9(2) . . . . ?
O004 C00F C00L C00G -54.0(3) . . . . ?
O004 C00F C00L C00H 67.4(3) . . . . ?
C006 C00C C00H C00A 108.2(3) . . . . ?
C006 C00C C00H C00L -126.6(3) . . . . ?
C007 C009 C00M C00T 0.1(4) . . . . ?
C007 C00B C00G C00D -121.8(2) . . . . ?
C007 C00B C00G C00L 111.4(2) . . . . ?
C007 C00B C00S C00T 0.6(4) . . . . ?
C009 C007 C00B C00G 176.7(2) . . . . ?
C009 C007 C00B C00S -1.3(4) . . . . ?
C009 C00M C00T C00S -0.8(4) . . . . ?
C00A C00H C00L C008 -60.2(3) . . . . ?
C00A C00H C00L C00F 61.1(3) . . . . ?
C00A C00H C00L C00G -179.1(2) . . . . ?
C00A C00I C00K Br01 -175.70(18) . . . . ?
C00A C00I C00K C00R 2.4(4) . . . . ?
C00A C00J C00U C00R 1.6(4) . . . . ?
C00B C007 C009 Br02 -177.35(18) . . . . ?
C00B C007 C009 C00M 1.0(4) . . . . ?
C00B C00G C00L C008 74.6(3) . . . . ?
C00B C00G C00L C00F -46.2(3) . . . . ?
C00B C00G C00L C00H -168.4(2) . . . . ?
C00B C00S C00T C00M 0.5(5) . . . . ?
C00C C00H C00L C008 174.5(2) . . . . ?
C00C C00H C00L C00F -64.2(3) . . . . ?
C00C C00H C00L C00G 55.6(3) . . . . ?
C00D C00G C00L C008 -51.4(3) . . . . ?
C00D C00G C00L C00F -172.3(2) . . . . ?
C00D C00G C00L C00H 65.5(3) . . . . ?
C00E O003 C00F O004 3.4(4) . . . . ?
C00E O003 C00F C00L -175.9(2) . . . . ?
C00F O003 C00E C00N -179.0(2) . . . . ?
C00F O003 C00E C00O -61.8(3) . . . . ?
C00F O003 C00E C00P 63.5(3) . . . . ?
C00G C00B C00S C00T -177.3(2) . . . . ?
C00H C00A C00I C00K 178.6(2) . . . . ?
C00H C00A C00J C00U 179.4(2) . . . . ?
C00I C00A C00H C00C -127.8(2) . . . . ?
C00I C00A C00H C00L 105.5(3) . . . . ?
C00I C00A C00J C00U -1.1(4) . . . . ?
C00I C00K C00R C00U -1.8(4) . . . . ?
C00J C00A C00H C00C 51.7(3) . . . . ?
C00J C00A C00H C00L -75.0(3) . . . . ?
C00J C00A C00I C00K -0.9(4) . . . . ?
C00K C00R C00U C00J -0.2(4) . . . . ?
C00Q C00D C00G C00B 114.1(3) . . . . ?
C00Q C00D C00G C00L -119.0(3) . . . . ?
C00S C00B C00G C00D 56.1(3) . . . . ?
C00S C00B C00G C00L -70.6(3) . . . . ?
